data_1507530
loop_
_publ_author_name
'Comins, Daniel L.'
'Williams, Alfred L.'

_publ_section_title
;
 Model Studies toward the Total Synthesis of theLycopodiumAlkaloid
 Spirolucidine
;
_journal_issue 20
_journal_name_full 'Organic Letters'
_journal_page_first 3217
_journal_paper_doi 10.1021/ol016556o
_journal_volume 3
_journal_year 2001
_chemical_formula_moiety 'C30 H34 N2 O5 '
_chemical_formula_sum 'C30 H34 N2 O5'
_chemical_formula_weight 502.60
_chemical_name_systematic
;
  phenyl (5S^*^,7^*^,10S^*^)-6,13-diaza-3-hydroxy-5-(2-methylpropyl)-13-
  (phenoxycarbonyl)-pentacyclo[8.2.2.0^1,3^.0^2,7^.0^7,12^]tetradecane-
  6-carboxylate
;
_space_group_IT_number 14
_symmetry_cell_setting monoclinic
_symmetry_space_group_name_Hall '-P 2yn'
_symmetry_space_group_name_H-M 'P 1 21/n 1'
_cell_angle_alpha 90.0
_cell_angle_beta 92.877(13)
_cell_angle_gamma 90.0
_cell_formula_units_Z 4
_cell_length_a 12.5856(12)
_cell_length_b 9.9628(15)
_cell_length_c 20.218(2)
_cell_measurement_reflns_used 25
_cell_measurement_temperature 148
_cell_measurement_theta_max 17.50
_cell_measurement_theta_min 10.00
_cell_volume 2531.9(5)
_computing_cell_refinement 'Nonius CAD4 Argus'
_computing_data_collection 'Nonius CAD4 Argus'
_computing_data_reduction 'NRCVAX DATRD2'
_computing_molecular_graphics NRCVAX
_computing_publication_material 'NRCVAX TABLES Jan 94 Version'
_computing_structure_refinement 'NRCVAX LSTSQ'
_computing_structure_solution SIR92
_diffrn_ambient_temperature 148
_diffrn_measurement_device 'Nonius CAD-4    '
_diffrn_measurement_method 'Omega scan b/P/b        '
_diffrn_radiation_monochromator graphite
_diffrn_radiation_source 'xray tube'
_diffrn_radiation_type 'Molybdenum K\a'
_diffrn_radiation_wavelength .71073
_diffrn_reflns_av_R_equivalents .000
_diffrn_reflns_limit_h_max 14
_diffrn_reflns_limit_h_min -14
_diffrn_reflns_limit_k_max 11
_diffrn_reflns_limit_k_min 0
_diffrn_reflns_limit_l_max 23
_diffrn_reflns_limit_l_min 0
_diffrn_reflns_number 4394
_diffrn_reflns_theta_max 25.00
_diffrn_reflns_theta_min 0.00
_diffrn_standards_decay_% .9
_diffrn_standards_interval_time 80
_diffrn_standards_number 3
_exptl_absorpt_coefficient_mu .09
_exptl_absorpt_correction_T_max 1.0000
_exptl_absorpt_correction_T_min 1.0000
_exptl_absorpt_correction_type none
_exptl_crystal_colour colourless
_exptl_crystal_density_diffrn 1.319
_exptl_crystal_description 'cut rectangular prism'
_exptl_crystal_F_000 1072.66
_exptl_crystal_size_max .30
_exptl_crystal_size_mid .15
_exptl_crystal_size_min .15
_refine_diff_density_max .28
_refine_diff_density_min -.29
_refine_ls_extinction_coef 280(40)
_refine_ls_extinction_method Larson
_refine_ls_goodness_of_fit_ref 1.25
_refine_ls_hydrogen_treatment mixed
_refine_ls_matrix_type full
_refine_ls_number_parameters 339
_refine_ls_number_reflns 2782
_refine_ls_R_factor_all .055
_refine_ls_R_factor_gt .054
_refine_ls_shift/su_max .001
_refine_ls_structure_factor_coef F
_refine_ls_weighting_details '1/(\s^2^(F)+ .0005F^2^)'
_refine_ls_weighting_scheme sigma
_refine_ls_wR_factor_all .052
_refine_ls_wR_factor_ref .051
_reflns_number_gt 2792
_reflns_number_total 4394
_reflns_threshold_expression 'Inet > 1.0\s(Inet)'
_cod_data_source_file ol016556o_s2.cif
_cod_data_source_block 16
_cod_original_sg_symbol_H-M 'P 21/n'
_cod_original_formula_sum 'C30 H34 N2 O5 '
_cod_database_code 1507530

loop_
_symmetry_equiv_pos_as_xyz
x,y,z
-x,-y,-z
1/2-x,1/2+y,1/2-z
1/2+x,1/2-y,1/2+z

loop_
_atom_site_aniso_label
_atom_site_aniso_U_11
_atom_site_aniso_U_22
_atom_site_aniso_U_33
_atom_site_aniso_U_12
_atom_site_aniso_U_13
_atom_site_aniso_U_23
_atom_site_aniso_type_symbol
O1 .0203(13) .0233(14) .0248(13) -.0022(12) .0069(10) -.0030(11) O
O2 .0231(13) .0237(14) .0262(13) .0033(11) -.0020(10) -.0063(11) O
O3 .0232(12) .0220(13) .0252(12) .0029(11) .0004(10) -.0107(11) O
O4 .0301(14) .0297(14) .0194(13) -.0047(12) .0079(10) -.0067(11) O
O5 .0220(12) .0281(13) .0192(12) -.0058(11) .0056(9) .0007(11) O
C1 .0177(17) .0232(19) .0186(17) -.0042(15) -.0006(13) -.0016(15) C
C2 .0225(17) .0223(19) .0177(17) -.0009(15) .0009(14) -.0034(15) C
N3 .0163(14) .0216(16) .0186(13) -.0010(12) .0025(11) -.0031(12) N
C4 .0176(16) .0170(18) .0194(16) .0016(14) .0032(13) -.0025(14) C
C5 .0194(17) .0177(19) .0180(16) -.0004(14) .0041(13) -.0018(14) C
C6 .0176(17) .0182(19) .0242(17) .0004(15) -.0006(14) -.0005(15) C
C7 .0199(17) .0182(19) .0170(16) -.0016(15) -.0014(13) -.0029(15) C
N8 .0211(14) .0174(16) .0188(14) -.0019(12) .0036(11) -.0016(12) N
C9 .0207(17) .0175(18) .0161(16) -.0013(15) .0030(13) -.0022(14) C
C10 .0174(17) .0197(19) .0163(16) .0022(14) .0003(13) .0032(14) C
C11 .0182(17) .0202(18) .0225(17) .0002(15) .0046(13) -.0001(15) C
C12 .0163(17) .029(2) .0216(17) .0003(15) -.0002(14) .0002(16) C
C13 .0206(17) .0178(19) .0222(17) .0004(15) .0027(14) .0017(15) C
C14 .0192(17) .0207(19) .0160(16) .0017(15) .0010(13) -.0006(14) C
C15 .0245(18) .0183(18) .0191(17) -.0043(16) .0027(15) .0024(15) C
C16 .0210(18) .0193(18) .0177(17) .0028(15) -.0024(13) -.0039(15) C
C17 .0243(18) .027(2) .0217(18) -.0047(17) .0044(15) -.0035(16) C
C18 .039(2) .0173(20) .0266(19) -.0026(17) .0009(16) -.0022(16) C
C19 .0287(19) .026(2) .0240(18) .0059(17) -.0032(15) -.0078(17) C
C20 .0254(19) .036(2) .0164(17) -.0025(17) .0033(14) -.0052(17) C
C21 .0281(20) .0185(19) .0202(18) -.0030(16) .0013(15) -.0003(15) C
C22 .0205(18) .020(2) .0230(19) .0025(15) .0052(14) -.0036(15) C
C23 .0270(18) .0175(18) .0142(16) -.0031(15) .0031(14) -.0038(14) C
C24 .0247(19) .029(2) .0212(18) .0034(16) .0005(15) .0020(16) C
C25 .0294(20) .036(2) .0272(19) -.0045(18) .0102(16) -.0021(18) C
C26 .048(2) .030(2) .0226(19) -.0122(20) .0062(17) .0004(17) C
C27 .044(2) .023(2) .0282(20) -.0031(18) -.0094(17) .0052(17) C
C28 .0277(19) .029(2) .0309(20) .0006(18) -.0007(16) -.0047(17) C
C29 .0197(17) .0240(20) .0203(17) -.0028(15) .0002(14) -.0012(15) C
C30 .0203(18) .026(2) .039(2) -.0011(16) -.0010(16) -.0090(18) C
C31 .045(2) .021(2) .048(2) .0066(19) -.0132(19) -.0037(19) C
C32 .035(2) .0212(20) .040(2) -.0029(17) .0120(17) -.0105(18) C

loop_
_atom_site_label
_atom_site_fract_x
_atom_site_fract_y
_atom_site_fract_z
_atom_site_U_iso_or_equiv
_atom_site_thermal_displace_type
_atom_site_type_symbol
O1 .81925(17) .1020(3) .84134(11) .0226(12) Uani O
O2 .80515(17) .3798(2) .84708(11) .0244(12) Uani O
O3 .90290(17) .4984(2) .92373(11) .0235(12) Uani O
O4 1.09375(18) .0242(2) .60124(11) .0262(12) Uani O
O5 1.20214(16) .1486(2) .67008(10) .0229(11) Uani O
C1 1.1765(2) .3018(3) .87346(15) .0199(16) Uani C
C2 1.0779(2) .3343(3) .91445(15) .0208(17) Uani C
N3 .97572(20) .3186(3) .87560(12) .0188(13) Uani N
C4 .9824(2) .2272(3) .82147(15) .0180(15) Uani C
C5 .9033(2) .1213(3) .79854(15) .0182(16) Uani C
C6 .8797(2) .0890(3) .72620(15) .0200(17) Uani C
C7 .9564(2) -.0190(3) .70141(15) .0185(16) Uani C
N8 1.0693(2) .0258(3) .71287(12) .0190(13) Uani N
C9 1.0943(2) .0981(3) .77650(14) .0180(16) Uani C
C10 1.0670(2) .2520(3) .77187(14) .0178(16) Uani C
C11 1.1539(2) .3429(3) .80138(15) .0202(17) Uani C
C12 1.2151(2) .1541(4) .87663(15) .0224(18) Uani C
C13 1.2033(2) .0741(3) .81079(15) .0201(17) Uani C
C14 1.0091(2) .0779(3) .82687(15) .0186(16) Uani C
C15 .8885(3) .3966(3) .87930(15) .0206(17) Uani C
C16 .8145(2) .5862(3) .92902(15) .0194(16) Uani C
C17 .8226(3) .7123(4) .90164(15) .0241(17) Uani C
C18 .7423(3) .8051(3) .90987(16) .0276(20) Uani C
C19 .6541(3) .7683(4) .94469(16) .0264(18) Uani C
C20 .6478(3) .6410(4) .97101(15) .0258(19) Uani C
C21 .7279(3) .5486(3) .96368(15) .0223(19) Uani C
C22 1.1180(3) .0620(3) .65683(16) .0212(17) Uani C
C23 1.2419(3) .2131(3) .61501(15) .0195(16) Uani C
C24 1.3482(3) .2005(3) .60376(16) .0250(18) Uani C
C25 1.3903(3) .2684(4) .55118(17) .0305(19) Uani C
C26 1.3265(3) .3475(4) .51090(17) .034(2) Uani C
C27 1.2199(3) .3612(4) .52259(17) .0319(19) Uani C
C28 1.1765(3) .2936(4) .57499(17) .0294(19) Uani C
C29 .9376(2) -.1572(4) .73105(15) .0214(17) Uani C
C30 .9932(3) -.2741(4) .69756(17) .0284(19) Uani C
C31 .9632(3) -.4063(4) .72998(19) .038(2) Uani C
C32 .9655(3) -.2815(4) .62300(18) .0319(19) Uani C
H1h .788(3) .187(5) .846(2) .065(15) Uiso H
H1 1.234 .356 .891 .0299 Uiso H
H2a 1.083 .426 .929 .0308 Uiso H
H2b 1.078 .276 .952 .0308 Uiso H
H6a .808 .057 .720 .0300 Uiso H
H6b .887 .170 .701 .0300 Uiso H
H7 .943 -.028 .654 .0284 Uiso H
H10 1.039 .279 .729 .0278 Uiso H
H11a 1.217 .333 .777 .0303 Uiso H
H11b 1.130 .435 .799 .0303 Uiso H
H12a 1.288 .154 .892 .0323 Uiso H
H12b 1.173 .108 .908 .0323 Uiso H
H13a 1.212 -.020 .819 .0302 Uiso H
H13b 1.257 .104 .782 .0302 Uiso H
H14 1.021 .031 .868 .0286 Uiso H
H17 .884 .736 .878 .0342 Uiso H
H18 .747 .894 .891 .0376 Uiso H
H19 .598 .831 .951 .0362 Uiso H
H20 .587 .616 .995 .0358 Uiso H
H21 .724 .460 .982 .0323 Uiso H
H24 1.392 .144 .632 .0350 Uiso H
H25 1.465 .261 .544 .0408 Uiso H
H26 1.355 .394 .474 .0437 Uiso H
H27 1.175 .417 .494 .0415 Uiso H
H28 1.103 .303 .584 .0393 Uiso H
H29a .962 -.154 .777 .0313 Uiso H
H29b .863 -.175 .728 .0313 Uiso H
H30 1.069 -.262 .704 .0384 Uiso H
H31a 1.0035(14) -.4781(4) .7120(9) .0478 Uiso H
H31b .8886(5) -.4230(12) .7214(10) .0478 Uiso H
H31c .9784(17) -.4009(10) .7769(2) .0478 Uiso H
H32a .9952(16) -.3619(12) .6053(3) .0423 Uiso H
H32b .9943(16) -.2047(13) .6015(2) .0423 Uiso H
H32c .8896(3) -.283(2) .6155(2) .0423 Uiso H

loop_
_atom_type_symbol
_atom_type_scat_dispersion_real
_atom_type_scat_dispersion_imag
_atom_type_scat_source
C .003 .002 'International Tables Vol. IV Table 2.2B'
H .000 .000 'International Tables Vol. IV Table 2.2B'
N .006 .003 'International Tables Vol. IV Table 2.2B'
O .011 .006 'International Tables Vol. IV Table 2.2B'

loop_
_geom_angle_atom_site_label_1
_geom_angle_atom_site_label_2
_geom_angle_atom_site_label_3
_geom_angle
_geom_angle_publ_flag
C5 O1 H1h 105(3) n
C15 O3 C16 115.4(2) n
C22 O5 C23 115.7(2) n
C2 C1 C11 109.6(2) n
C2 C1 C12 115.5(3) n
C2 C1 H1 107.3(3) n
C11 C1 C12 109.7(3) n
C11 C1 H1 107.5(3) n
C12 C1 H1 106.9(3) n
C1 C2 N3 112.9(2) n
C1 C2 H2a 108.6(3) n
C1 C2 H2b 108.9(3) n
N3 C2 H2a 108.0(3) n
N3 C2 H2b 108.9(3) n
H2a C2 H2b 109.5(3) n
C2 N3 C4 113.0(2) n
C2 N3 C15 126.6(3) n
C4 N3 C15 119.2(2) n
N3 C4 C5 128.1(3) n
N3 C4 C10 118.2(3) n
N3 C4 C14 125.9(3) n
C5 C4 C10 112.6(3) n
C5 C4 C14 58.6(2) n
C10 C4 C14 92.7(2) n
O1 C5 C4 114.2(2) n
O1 C5 C6 116.5(2) n
O1 C5 C14 114.1(3) n
C4 C5 C6 122.7(3) n
C4 C5 C14 61.3(2) n
C6 C5 C14 116.1(3) n
C5 C6 C7 111.5(2) n
C5 C6 H6a 109.0(3) n
C5 C6 H6b 108.6(3) n
C7 C6 H6a 109.1(3) n
C7 C6 H6b 109.2(3) n
H6a C6 H6b 109.5(3) n
C6 C7 N8 110.3(2) n
C6 C7 C29 112.9(3) n
C6 C7 H7 107.5(3) n
N8 C7 C29 111.9(2) n
N8 C7 H7 107.4(3) n
C29 C7 H7 106.5(3) n
C7 N8 C9 115.7(2) n
C7 N8 C22 114.4(2) n
C9 N8 C22 120.3(3) n
N8 C9 C10 112.5(2) n
N8 C9 C13 117.5(3) n
N8 C9 C14 112.7(2) n
C10 C9 C13 111.6(2) n
C10 C9 C14 90.5(2) n
C13 C9 C14 108.8(2) n
C4 C10 C9 87.7(2) n
C4 C10 C11 110.6(2) n
C4 C10 H10 113.9(3) n
C9 C10 C11 114.0(2) n
C9 C10 H10 113.3(3) n
C11 C10 H10 114.5(3) n
C1 C11 C10 108.1(3) n
C1 C11 H11a 109.9(3) n
C1 C11 H11b 109.8(3) n
C10 C11 H11a 109.8(3) n
C10 C11 H11b 109.7(3) n
H11a C11 H11b 109.5(3) n
C1 C12 C13 115.8(3) n
C1 C12 H12a 108.3(3) n
C1 C12 H12b 107.3(3) n
C13 C12 H12a 109.0(3) n
C13 C12 H12b 106.8(3) n
H12a C12 H12b 109.5(3) n
C9 C13 C12 110.8(3) n
C9 C13 H13a 109.0(3) n
C9 C13 H13b 109.2(3) n
C12 C13 H13a 110.0(3) n
C12 C13 H13b 108.4(3) n
H13a C13 H13b 109.5(3) n
C4 C14 C5 60.1(2) n
C4 C14 C9 89.0(2) n
C4 C14 H14 123.9(3) n
C5 C14 C9 110.5(2) n
C5 C14 H14 125.3(3) n
C9 C14 H14 123.6(3) n
O2 C15 O3 122.6(3) n
O2 C15 N3 124.9(3) n
O3 C15 N3 112.5(3) n
O3 C16 C17 117.2(3) n
O3 C16 C21 120.9(3) n
C17 C16 C21 121.9(3) n
C16 C17 C18 119.4(3) n
C16 C17 H17 120.1(3) n
C18 C17 H17 120.4(3) n
C17 C18 C19 119.3(3) n
C17 C18 H18 120.6(3) n
C19 C18 H18 120.2(3) n
C18 C19 C20 120.0(3) n
C18 C19 H19 120.2(4) n
C20 C19 H19 119.8(4) n
C19 C20 C21 121.0(3) n
C19 C20 H20 119.5(3) n
C21 C20 H20 119.5(4) n
C16 C21 C20 118.4(3) n
C16 C21 H21 120.6(3) n
C20 C21 H21 121.0(3) n
O4 C22 O5 122.0(3) n
O4 C22 N8 125.9(3) n
O5 C22 N8 112.1(3) n
O5 C23 C24 118.7(3) n
O5 C23 C28 120.4(3) n
C24 C23 C28 120.8(3) n
C23 C24 C25 119.6(3) n
C23 C24 H24 119.6(3) n
C25 C24 H24 120.8(3) n
C24 C25 C26 120.2(3) n
C24 C25 H25 119.9(3) n
C26 C25 H25 120.0(3) n
C25 C26 C27 120.2(3) n
C25 C26 H26 120.2(4) n
C27 C26 H26 119.6(4) n
C26 C27 C28 120.4(3) n
C26 C27 H27 119.8(4) n
C28 C27 H27 119.8(4) n
C23 C28 C27 118.8(3) n
C23 C28 H28 120.2(3) n
C27 C28 H28 120.9(3) n
C7 C29 C30 115.4(3) n
C7 C29 H29a 107.5(3) n
C7 C29 H29b 108.3(3) n
C30 C29 H29a 108.3(3) n
C30 C29 H29b 107.8(3) n
H29a C29 H29b 109.5(3) n
C29 C30 C31 109.7(3) n
C29 C30 C32 112.6(3) n
C29 C30 H30 108.2(3) n
C31 C30 C32 109.4(3) n
C31 C30 H30 108.5(3) n
C32 C30 H30 108.2(3) n
C30 C31 H31a 109.4(9) n
C30 C31 H31b 109.4(9) n
C30 C31 H31c 109.6(8) n
H31a C31 H31b 109.5(13) n
H31a C31 H31c 109.5(14) n
H31b C31 H31c 109.5(18) n
C30 C32 H32a 109.4(6) n
C30 C32 H32b 109.6(6) n
C30 C32 H32c 109.4(4) n
H32a C32 H32b 109.5(12) n
H32a C32 H32c 109.5(17) n
H32b C32 H32c 109.5(17) n

loop_
_geom_bond_atom_site_label_1
_geom_bond_atom_site_label_2
_geom_bond_distance
_geom_bond_publ_flag
O1 C5 1.413(4) n
O1 H1h .94(5) y
O2 C15 1.218(4) n
O3 C15 1.361(4) n
O3 C16 1.423(4) n
O4 C22 1.210(4) n
O5 C22 1.382(4) n
O5 C23 1.400(4) n
C1 C2 1.561(4) n
C1 C11 1.527(4) n
C1 C12 1.550(5) n
C1 H1 .960(3) n
C2 N3 1.481(4) n
C2 H2a .960(3) n
C2 H2b .960(3) n
N3 C4 1.429(4) n
N3 C15 1.351(4) n
C4 C5 1.509(4) n
C4 C10 1.519(4) n
C4 C14 1.527(5) n
C5 C6 1.512(4) n
C5 C14 1.486(4) n
C6 C7 1.546(4) n
C6 H6a .960(3) n
C6 H6b .960(3) n
C7 N8 1.497(4) n
C7 C29 1.525(5) n
C7 H7 .960(3) n
N8 C9 1.494(4) n
N8 C22 1.363(4) n
C9 C10 1.573(5) n
C9 C13 1.525(4) n
C9 C14 1.529(4) n
C10 C11 1.518(4) n
C10 H10 .960(3) n
C11 H11a .960(3) n
C11 H11b .960(3) n
C12 C13 1.552(5) n
C12 H12a .960(3) n
C12 H12b .960(3) n
C13 H13a .960(3) n
C13 H13b .960(3) n
C14 H14 .960(3) n
C16 C17 1.379(5) n
C16 C21 1.377(5) n
C17 C18 1.386(5) n
C17 H17 .960(3) n
C18 C19 1.393(5) n
C18 H18 .960(3) n
C19 C20 1.379(5) n
C19 H19 .960(3) n
C20 C21 1.379(5) n
C20 H20 .960(3) n
C21 H21 .960(3) n
C23 C24 1.375(5) n
C23 C28 1.381(5) n
C24 C25 1.387(5) n
C24 H24 .960(3) n
C25 C26 1.366(5) n
C25 H25 .960(3) n
C26 C27 1.380(5) n
C26 H26 .960(3) n
C27 C28 1.390(5) n
C27 H27 .960(3) n
C28 H28 .960(3) n
C29 C30 1.534(5) n
C29 H29a .960(3) n
C29 H29b .960(3) n
C30 C31 1.527(5) n
C30 C32 1.532(5) n
C30 H30 .960(3) n
C31 H31a .960(13) n
C31 H31b .960(8) n
C31 H31c .960(7) n
C32 H32a .960(14) n
C32 H32b .960(14) n
C32 H32c .960(5) n
